data_1504110
loop_
_publ_author_name
'Semakin, Artem N.'
'Sukhorukov, Alexey Yu'
'Lesiv, Alexey V.'
'Ioffe, Sema L.'
'Lyssenko, Konstantin A.'
'Nelyubina, Yulia V.'
'Tartakovsky, Vladimir A.'

_publ_section_title
;
 Unusual intramolecular cyclization of tris(beta-oximinoalkyl)amines. the
 first synthesis of 1,4,6,10-tetraazaadamantanes.
;
_journal_issue 18
_journal_name_full 'Organic letters'
_journal_page_first 4072
_journal_page_last 4075
_journal_paper_doi 10.1021/ol9015157
_journal_volume 11
_journal_year 2009
_chemical_absolute_configuration rr
_chemical_formula_moiety '2(C9 H19 N4 O3), C4 H4 O6, 4(H2 O)'
_chemical_formula_sum 'C22 H50 N8 O16'
_chemical_formula_weight 682.70
_chemical_name_systematic
; 
 ? 
;
_space_group_IT_number 4
_symmetry_cell_setting monoclinic
_symmetry_space_group_name_Hall 'P 2yb'
_symmetry_space_group_name_H-M 'P 1 21 1'
_atom_sites_solution_hydrogens mixed
_atom_sites_solution_primary direct
_atom_sites_solution_secondary difmap
_audit_creation_method SHELXL-97
_cell_angle_alpha 90.00
_cell_angle_beta 100.562(6)
_cell_angle_gamma 90.00
_cell_formula_units_Z 2
_cell_length_a 8.0368(6)
_cell_length_b 16.0616(11)
_cell_length_c 11.7596(8)
_cell_measurement_reflns_used 524
_cell_measurement_temperature 120(2)
_cell_measurement_theta_max 30
_cell_measurement_theta_min 3
_cell_volume 1492.26(18)
_computing_cell_refinement 'SAINTPlus (Bruker, 1998a)'
_computing_data_collection 'SMART (Bruker, 1998b)'
_computing_data_reduction 'SAINTPlus (Bruker, 1998a)'
_computing_molecular_graphics 'SHELXTL ver. 5.1 (Sheldrick, 1998b)'
_computing_publication_material 'SHELXTL ver. 5.1 (Sheldrick, 1998b)'
_computing_structure_refinement 'SHELXTL ver. 5.1 (Sheldrick, 1998b)'
_computing_structure_solution 'SHELXTL ver. 5.1 (Sheldrick, 1998b)'
_diffrn_ambient_temperature 120(2)
_diffrn_measured_fraction_theta_full 0.998
_diffrn_measured_fraction_theta_max 0.998
_diffrn_measurement_device_type 'Bruker SMART 1000 CCD area detector'
_diffrn_measurement_method 'phi and omega scans'
_diffrn_radiation_monochromator graphite
_diffrn_radiation_source 'fine-focus sealed tube'
_diffrn_radiation_type MoK\a
_diffrn_radiation_wavelength 0.71073
_diffrn_reflns_av_R_equivalents 0.0356
_diffrn_reflns_av_sigmaI/netI 0.0504
_diffrn_reflns_limit_h_max 10
_diffrn_reflns_limit_h_min -10
_diffrn_reflns_limit_k_max 20
_diffrn_reflns_limit_k_min -20
_diffrn_reflns_limit_l_max 15
_diffrn_reflns_limit_l_min -15
_diffrn_reflns_number 14435
_diffrn_reflns_theta_full 26.99
_diffrn_reflns_theta_max 26.99
_diffrn_reflns_theta_min 1.76
_exptl_absorpt_coefficient_mu 0.129
_exptl_absorpt_correction_type multi-scan
_exptl_absorpt_process_details 'SADABS (Sheldrick, 1998a)'
_exptl_crystal_colour prism
_exptl_crystal_density_diffrn 1.519
_exptl_crystal_density_method 'not measured'
_exptl_crystal_description colorless
_exptl_crystal_F_000 732
_exptl_crystal_size_max 0.25
_exptl_crystal_size_mid 0.20
_exptl_crystal_size_min 0.20
_refine_diff_density_max 0.391
_refine_diff_density_min -0.264
_refine_diff_density_rms 0.067
_refine_ls_abs_structure_details 'Flack H D (1983), Acta Cryst. A39, 876-881'
_refine_ls_abs_structure_Flack -0.2(11)
_refine_ls_extinction_method none
_refine_ls_goodness_of_fit_ref 1.001
_refine_ls_hydrogen_treatment constr
_refine_ls_matrix_type full
_refine_ls_number_parameters 415
_refine_ls_number_reflns 6467
_refine_ls_number_restraints 1
_refine_ls_restrained_S_all 1.001
_refine_ls_R_factor_all 0.0611
_refine_ls_R_factor_gt 0.0475
_refine_ls_shift/su_max 0.001
_refine_ls_shift/su_mean 0.000
_refine_ls_structure_factor_coef Fsqd
_refine_ls_weighting_details 'calc w=1/[\s^2^(Fo^2^)+(0.0500P)^2^+0.9300P] where P=(Fo^2^+2Fc^2^)/3'
_refine_ls_weighting_scheme calc
_refine_ls_wR_factor_gt 0.1105
_refine_ls_wR_factor_ref 0.1183
_reflns_number_gt 5178
_reflns_number_total 6467
_reflns_threshold_expression I>2\s(I)
_cod_data_source_file ol9015157_si_003.cif
_cod_data_source_block a
_cod_depositor_comments
;
The following automatic conversions were performed:

'_symmetry_cell_setting' value 'Monoclinic' changed to 'monoclinic'
according to /home/saulius/struct/CIF-dictionaries/cif_core.dic
dictionary named 'cif_core.dic' version 2.4.2 from 2011-04-26.

Automatic conversion script
Id: cif_fix_values 1715 2011-07-08 13:25:40Z adriana 
;
_cod_original_sg_symbol_H-M 'P 21'
_cod_database_code 1504110

loop_
_symmetry_equiv_pos_as_xyz
'x, y, z'
'-x, y+1/2, -z'

loop_
_atom_site_label
_atom_site_type_symbol
_atom_site_fract_x
_atom_site_fract_y
_atom_site_fract_z
_atom_site_U_iso_or_equiv
_atom_site_adp_type
_atom_site_occupancy
_atom_site_symmetry_multiplicity
_atom_site_calc_flag
_atom_site_refinement_flags
N1 N 0.1577(3) 0.33132(14) 0.5625(2) 0.0145(5) Uani 1 1 d .
N2 N -0.0923(3) 0.25119(15) 0.5685(2) 0.0160(5) Uani 1 1 d .
N3 N 0.1960(3) 0.18521(15) 0.60705(19) 0.0143(5) Uani 1 1 d .
N4 N 0.1030(3) 0.27750(16) 0.7893(2) 0.0165(5) Uani 1 1 d .
H4N H 0.1011 0.2779 0.8655 0.020 Uiso 1 1 d R
O1 O 0.2319(3) 0.41253(13) 0.59268(18) 0.0191(4) Uani 1 1 d .
H1O H 0.2982 0.4213 0.5403 0.023 Uiso 1 1 d R
O2 O -0.1191(3) 0.24141(13) 0.44486(17) 0.0180(4) Uani 1 1 d .
H2O H -0.2229 0.2203 0.4394 0.022 Uiso 1 1 d R
O3 O 0.2048(3) 0.16294(13) 0.49002(17) 0.0163(4) Uani 1 1 d .
H3O H 0.2942 0.1268 0.5028 0.020 Uiso 1 1 d R
C1 C 0.2785(3) 0.28097(19) 0.7636(2) 0.0152(6) Uani 1 1 d .
H1A H 0.3474 0.2376 0.8061 0.018 Uiso 1 1 calc R
H1B H 0.3297 0.3343 0.7876 0.018 Uiso 1 1 calc R
C2 C -0.0024(4) 0.34514(18) 0.7254(2) 0.0159(6) Uani 1 1 d .
H2A H 0.0477 0.3989 0.7485 0.019 Uiso 1 1 calc R
H2B H -0.1151 0.3439 0.7439 0.019 Uiso 1 1 calc R
C3 C 0.0256(4) 0.19470(18) 0.7541(2) 0.0160(6) Uani 1 1 d .
H3A H -0.0873 0.1919 0.7721 0.019 Uiso 1 1 calc R
H3B H 0.0933 0.1508 0.7963 0.019 Uiso 1 1 calc R
C4 C 0.2706(3) 0.26893(19) 0.6334(2) 0.0148(6) Uani 1 1 d .
C5 C -0.0129(4) 0.33279(19) 0.5954(3) 0.0158(6) Uani 1 1 d .
C6 C 0.0169(3) 0.18283(18) 0.6242(2) 0.0149(6) Uani 1 1 d .
C7 C 0.4467(4) 0.2738(2) 0.6055(3) 0.0196(6) Uani 1 1 d .
H7A H 0.4409 0.2662 0.5239 0.029 Uiso 1 1 calc R
H7B H 0.5162 0.2311 0.6469 0.029 Uiso 1 1 calc R
H7C H 0.4949 0.3274 0.6280 0.029 Uiso 1 1 calc R
C8 C -0.1218(4) 0.4018(2) 0.5314(3) 0.0197(6) Uani 1 1 d .
H8A H -0.1288 0.3948 0.4496 0.029 Uiso 1 1 calc R
H8B H -0.0718 0.4548 0.5546 0.029 Uiso 1 1 calc R
H8C H -0.2333 0.3992 0.5497 0.029 Uiso 1 1 calc R
C9 C -0.0642(4) 0.09962(18) 0.5888(3) 0.0189(6) Uani 1 1 d .
H9A H -0.0700 0.0916 0.5073 0.028 Uiso 1 1 calc R
H9B H -0.1764 0.0985 0.6061 0.028 Uiso 1 1 calc R
H9C H 0.0021 0.0560 0.6306 0.028 Uiso 1 1 calc R
N5 N 0.1744(3) 0.21060(15) 0.0692(2) 0.0162(5) Uani 1 1 d .
N6 N -0.0843(3) 0.28705(16) 0.0704(2) 0.0174(5) Uani 1 1 d .
N7 N 0.1995(3) 0.35722(16) 0.10905(19) 0.0157(5) Uani 1 1 d .
N8 N 0.1084(3) 0.26728(15) 0.2935(2) 0.0175(5) Uani 1 1 d .
H8N H 0.0998 0.2615 0.3728 0.021 Uiso 1 1 d R
O5 O 0.2544(3) 0.13060(13) 0.10163(17) 0.0192(4) Uani 1 1 d .
H5O H 0.3153 0.1211 0.0471 0.023 Uiso 1 1 d R
O6 O -0.1096(3) 0.29406(14) -0.05357(17) 0.0205(5) Uani 1 1 d .
H6O H -0.2164 0.3152 -0.0645 0.025 Uiso 1 1 d R
O7 O 0.2076(3) 0.37611(13) -0.01030(16) 0.0182(5) Uani 1 1 d .
H7O H 0.2979 0.4113 0.0020 0.022 Uiso 1 1 d R
C10 C 0.0107(4) 0.19657(18) 0.2315(2) 0.0176(6) Uani 1 1 d .
H10A H -0.1028 0.1957 0.2488 0.021 Uiso 1 1 calc R
H10B H 0.0654 0.1443 0.2571 0.021 Uiso 1 1 calc R
C11 C 0.0268(4) 0.34812(18) 0.2542(2) 0.0164(6) Uani 1 1 d .
H11A H 0.0910 0.3936 0.2951 0.020 Uiso 1 1 calc R
H11B H -0.0869 0.3498 0.2710 0.020 Uiso 1 1 calc R
C12 C 0.2853(4) 0.2661(2) 0.2705(2) 0.0177(6) Uani 1 1 d .
H12A H 0.3400 0.2141 0.2974 0.021 Uiso 1 1 calc R
H12B H 0.3499 0.3115 0.3115 0.021 Uiso 1 1 calc R
C13 C 0.0021(4) 0.20694(19) 0.1014(2) 0.0159(6) Uani 1 1 d .
C14 C 0.0201(4) 0.35766(18) 0.1241(2) 0.0154(6) Uani 1 1 d .
C15 C 0.2788(4) 0.27546(19) 0.1398(2) 0.0153(6) Uani 1 1 d .
C16 C -0.1002(4) 0.13576(19) 0.0389(3) 0.0208(7) Uani 1 1 d .
H16A H -0.1064 0.1418 -0.0430 0.031 Uiso 1 1 calc R
H16B H -0.2123 0.1366 0.0562 0.031 Uiso 1 1 calc R
H16C H -0.0465 0.0838 0.0639 0.031 Uiso 1 1 calc R
C17 C -0.0634(4) 0.43986(19) 0.0857(3) 0.0205(7) Uani 1 1 d .
H17A H -0.0687 0.4466 0.0040 0.031 Uiso 1 1 calc R
H17B H 0.0014 0.4845 0.1262 0.031 Uiso 1 1 calc R
H17C H -0.1758 0.4407 0.1025 0.031 Uiso 1 1 calc R
C18 C 0.4588(3) 0.2741(2) 0.1145(3) 0.0185(6) Uani 1 1 d .
H18A H 0.4548 0.2800 0.0328 0.028 Uiso 1 1 calc R
H18B H 0.5120 0.2222 0.1403 0.028 Uiso 1 1 calc R
H18C H 0.5227 0.3192 0.1545 0.028 Uiso 1 1 calc R
O8 O 0.6455(3) -0.05014(12) 0.59312(17) 0.0233(4) Uani 1 1 d .
O9 O 0.4519(2) 0.04565(14) 0.51983(16) 0.0208(5) Uani 1 1 d .
O10 O 0.2961(2) 0.02728(12) 0.70896(15) 0.0204(4) Uani 1 1 d .
H10O H 0.3031 0.0793 0.6861 0.025 Uiso 1 1 d R
O11 O 0.6211(2) 0.12245(12) 0.77097(16) 0.0225(4) Uani 1 1 d .
H11O H 0.5641 0.1480 0.8149 0.027 Uiso 1 1 d R
O12 O 0.4482(3) 0.11344(13) 0.93946(17) 0.0243(5) Uani 1 1 d .
O13 O 0.5343(3) -0.01655(14) 0.98693(18) 0.0227(5) Uani 1 1 d .
C19 C 0.5227(3) -0.00278(18) 0.5987(2) 0.0169(6) Uani 1 1 d .
C20 C 0.4598(3) -0.00380(19) 0.7151(2) 0.0182(6) Uani 1 1 d .
H20A H 0.4570 -0.0623 0.7385 0.022 Uiso 1 1 calc R
C21 C 0.5898(4) 0.04061(19) 0.8096(2) 0.0192(6) Uani 1 1 d .
H21A H 0.6957 0.0089 0.8242 0.023 Uiso 1 1 calc R
C22 C 0.5164(4) 0.0460(2) 0.9213(2) 0.0187(6) Uani 1 1 d .
O1W O 0.7089(3) 0.03199(15) 0.22750(19) 0.0291(5) Uani 1 1 d .
H1WA H 0.7254 -0.0127 0.2641 0.035 Uiso 1 1 d R
H1WB H 0.6599 0.0179 0.1593 0.035 Uiso 1 1 d R
O2W O 0.2911(3) 0.00623(15) 0.27835(19) 0.0289(5) Uani 1 1 d .
H2WB H 0.3405 0.0272 0.3410 0.035 Uiso 1 1 d R
H2WA H 0.2840 0.0501 0.2429 0.035 Uiso 1 1 d R
O3W O 0.6148(3) 0.38611(14) 0.86656(18) 0.0241(5) Uani 1 1 d .
H3WB H 0.6324 0.4275 0.8212 0.029 Uiso 1 1 d R
H3WA H 0.5803 0.4205 0.9167 0.029 Uiso 1 1 d R
O4W O 0.6033(3) 0.14752(14) 0.37480(18) 0.0230(5) Uani 1 1 d .
H4WB H 0.6350 0.1131 0.3263 0.028 Uiso 1 1 d R
H4WA H 0.5730 0.1155 0.4235 0.028 Uiso 1 1 d R

loop_
_atom_site_aniso_label
_atom_site_aniso_U_11
_atom_site_aniso_U_22
_atom_site_aniso_U_33
_atom_site_aniso_U_23
_atom_site_aniso_U_13
_atom_site_aniso_U_12
N1 0.0168(12) 0.0123(12) 0.0153(12) 0.0010(10) 0.0057(10) -0.0011(9)
N2 0.0190(13) 0.0204(14) 0.0080(11) -0.0014(10) 0.0010(9) 0.0011(10)
N3 0.0160(12) 0.0192(13) 0.0081(11) -0.0002(10) 0.0035(9) 0.0001(10)
N4 0.0193(12) 0.0213(13) 0.0101(11) 0.0001(11) 0.0058(9) -0.0023(11)
O1 0.0266(11) 0.0173(10) 0.0155(10) -0.0027(9) 0.0093(8) -0.0069(9)
O2 0.0212(11) 0.0248(11) 0.0083(10) -0.0010(9) 0.0036(8) -0.0017(9)
O3 0.0205(10) 0.0198(11) 0.0094(10) -0.0022(8) 0.0048(8) 0.0040(8)
C1 0.0162(13) 0.0184(15) 0.0115(13) 0.0006(12) 0.0038(11) -0.0016(11)
C2 0.0212(15) 0.0154(15) 0.0115(13) 0.0012(11) 0.0042(12) 0.0000(12)
C3 0.0176(14) 0.0179(15) 0.0133(15) 0.0018(12) 0.0055(12) -0.0003(12)
C4 0.0166(14) 0.0183(15) 0.0099(13) 0.0002(12) 0.0034(11) -0.0004(11)
C5 0.0174(14) 0.0173(15) 0.0130(14) 0.0004(12) 0.0035(11) 0.0003(11)
C6 0.0143(14) 0.0170(15) 0.0134(14) 0.0011(12) 0.0030(11) -0.0011(11)
C7 0.0209(14) 0.0249(16) 0.0141(14) -0.0007(13) 0.0064(11) -0.0015(13)
C8 0.0236(15) 0.0199(15) 0.0168(15) 0.0006(12) 0.0070(12) 0.0061(12)
C9 0.0219(15) 0.0193(16) 0.0158(15) 0.0028(12) 0.0041(12) -0.0030(12)
N5 0.0207(12) 0.0162(12) 0.0125(12) 0.0025(10) 0.0053(10) 0.0009(10)
N6 0.0254(13) 0.0176(13) 0.0091(12) 0.0008(10) 0.0035(10) -0.0003(11)
N7 0.0210(12) 0.0199(13) 0.0071(11) 0.0018(10) 0.0050(9) 0.0017(10)
N8 0.0215(12) 0.0211(14) 0.0104(12) -0.0005(11) 0.0042(10) -0.0007(11)
O5 0.0275(11) 0.0142(10) 0.0181(11) 0.0016(9) 0.0099(9) 0.0053(9)
O6 0.0244(11) 0.0278(13) 0.0098(10) -0.0014(9) 0.0041(9) 0.0018(9)
O7 0.0246(11) 0.0230(12) 0.0080(9) 0.0011(8) 0.0054(8) -0.0056(9)
C10 0.0241(16) 0.0181(15) 0.0129(14) 0.0012(12) 0.0090(12) -0.0023(13)
C11 0.0173(14) 0.0184(15) 0.0142(15) -0.0020(12) 0.0051(12) 0.0007(12)
C12 0.0178(14) 0.0235(16) 0.0121(14) 0.0016(12) 0.0036(11) 0.0020(12)
C13 0.0196(15) 0.0176(15) 0.0111(14) -0.0018(12) 0.0048(11) -0.0004(12)
C14 0.0180(14) 0.0166(15) 0.0125(14) 0.0002(12) 0.0050(11) -0.0018(12)
C15 0.0194(14) 0.0147(14) 0.0125(14) -0.0012(12) 0.0051(11) -0.0010(11)
C16 0.0288(17) 0.0180(15) 0.0160(15) -0.0004(13) 0.0054(12) -0.0043(13)
C17 0.0235(15) 0.0200(16) 0.0175(15) -0.0018(12) 0.0024(12) 0.0020(13)
C18 0.0173(14) 0.0221(15) 0.0168(15) -0.0003(12) 0.0055(12) -0.0005(12)
O8 0.0325(11) 0.0235(11) 0.0155(10) 0.0001(8) 0.0088(8) 0.0073(9)
O9 0.0248(11) 0.0256(12) 0.0127(10) -0.0008(9) 0.0054(8) 0.0039(9)
O10 0.0219(10) 0.0243(10) 0.0162(9) 0.0023(8) 0.0063(8) -0.0003(8)
O11 0.0282(11) 0.0247(11) 0.0163(10) 0.0001(8) 0.0088(8) -0.0040(9)
O12 0.0315(11) 0.0244(11) 0.0197(10) -0.0016(8) 0.0113(9) 0.0061(9)
O13 0.0296(11) 0.0250(12) 0.0146(10) 0.0034(9) 0.0068(9) 0.0075(9)
C19 0.0234(14) 0.0144(13) 0.0141(13) -0.0010(11) 0.0065(11) -0.0020(12)
C20 0.0220(14) 0.0173(14) 0.0167(14) 0.0028(11) 0.0073(11) 0.0011(11)
C21 0.0223(14) 0.0184(14) 0.0179(14) 0.0002(12) 0.0060(11) 0.0004(12)
C22 0.0211(14) 0.0205(15) 0.0142(13) -0.0014(12) 0.0023(11) 0.0007(12)
O1W 0.0418(13) 0.0258(13) 0.0206(11) 0.0011(10) 0.0080(10) -0.0009(11)
O2W 0.0427(13) 0.0257(13) 0.0189(11) 0.0015(10) 0.0069(10) -0.0078(11)
O3W 0.0269(12) 0.0247(12) 0.0205(11) -0.0029(9) 0.0037(9) 0.0025(9)
O4W 0.0281(12) 0.0243(12) 0.0169(10) 0.0011(9) 0.0046(9) 0.0003(9)

loop_
_atom_type_symbol
_atom_type_description
_atom_type_scat_dispersion_real
_atom_type_scat_dispersion_imag
_atom_type_scat_source
C C 0.0033 0.0016 'International Tables Vol C Tables 4.2.6.8 and 6.1.1.4'
H H 0.0000 0.0000 'International Tables Vol C Tables 4.2.6.8 and 6.1.1.4'
N N 0.0061 0.0033 'International Tables Vol C Tables 4.2.6.8 and 6.1.1.4'
O O 0.0106 0.0060 'International Tables Vol C Tables 4.2.6.8 and 6.1.1.4'

loop_
_geom_angle_atom_site_label_1
_geom_angle_atom_site_label_2
_geom_angle_atom_site_label_3
_geom_angle
O1 N1 C5 106.2(2)
O1 N1 C4 106.6(2)
C5 N1 C4 111.0(2)
O2 N2 C5 107.1(2)
O2 N2 C6 109.5(2)
C5 N2 C6 111.6(2)
O3 N3 C4 109.7(2)
O3 N3 C6 110.0(2)
C4 N3 C6 111.0(2)
C2 N4 C3 109.8(2)
C2 N4 C1 109.9(2)
C3 N4 C1 109.7(2)
C2 N4 H4N 112.6
C3 N4 H4N 101.5
C1 N4 H4N 112.9
N1 O1 H1O 104.1
N2 O2 H2O 94.5
N3 O3 H3O 100.2
N4 C1 C4 109.2(2)
N4 C1 H1A 109.8
C4 C1 H1A 109.8
N4 C1 H1B 109.8
C4 C1 H1B 109.8
H1A C1 H1B 108.3
N4 C2 C5 109.3(2)
N4 C2 H2A 109.8
C5 C2 H2A 109.8
N4 C2 H2B 109.8
C5 C2 H2B 109.8
H2A C2 H2B 108.3
N4 C3 C6 109.2(2)
N4 C3 H3A 109.8
C6 C3 H3A 109.8
N4 C3 H3B 109.8
C6 C3 H3B 109.8
H3A C3 H3B 108.3
N3 C4 N1 108.1(2)
N3 C4 C7 111.2(2)
N1 C4 C7 109.9(2)
N3 C4 C1 105.3(2)
N1 C4 C1 112.4(2)
C7 C4 C1 109.9(2)
N2 C5 N1 108.3(2)
N2 C5 C8 110.9(2)
N1 C5 C8 110.8(2)
N2 C5 C2 105.9(2)
N1 C5 C2 112.1(2)
C8 C5 C2 108.7(2)
N2 C6 N3 115.4(2)
N2 C6 C9 110.0(2)
N3 C6 C9 111.3(2)
N2 C6 C3 105.4(2)
N3 C6 C3 105.3(2)
C9 C6 C3 108.9(2)
C4 C7 H7A 109.5
C4 C7 H7B 109.5
H7A C7 H7B 109.5
C4 C7 H7C 109.5
H7A C7 H7C 109.5
H7B C7 H7C 109.5
C5 C8 H8A 109.5
C5 C8 H8B 109.5
H8A C8 H8B 109.5
C5 C8 H8C 109.5
H8A C8 H8C 109.5
H8B C8 H8C 109.5
C6 C9 H9A 109.5
C6 C9 H9B 109.5
H9A C9 H9B 109.5
C6 C9 H9C 109.5
H9A C9 H9C 109.5
H9B C9 H9C 109.5
O5 N5 C15 107.1(2)
O5 N5 C13 106.4(2)
C15 N5 C13 109.7(2)
O6 N6 C13 106.9(2)
O6 N6 C14 109.6(2)
C13 N6 C14 111.0(2)
O7 N7 C15 109.2(2)
O7 N7 C14 109.4(2)
C15 N7 C14 111.1(2)
C11 N8 C10 110.5(2)
C11 N8 C12 109.5(2)
C10 N8 C12 109.6(2)
C11 N8 H8N 106.4
C10 N8 H8N 106.1
C12 N8 H8N 114.7
N5 O5 H5O 103.8
N6 O6 H6O 97.3
N7 O7 H7O 98.8
N8 C10 C13 109.2(2)
N8 C10 H10A 109.8
C13 C10 H10A 109.8
N8 C10 H10B 109.8
C13 C10 H10B 109.8
H10A C10 H10B 108.3
N8 C11 C14 109.3(2)
N8 C11 H11A 109.8
C14 C11 H11A 109.8
N8 C11 H11B 109.8
C14 C11 H11B 109.8
H11A C11 H11B 108.3
N8 C12 C15 108.8(2)
N8 C12 H12A 109.9
C15 C12 H12A 109.9
N8 C12 H12B 109.9
C15 C12 H12B 109.9
H12A C12 H12B 108.3
N6 C13 N5 108.5(2)
N6 C13 C16 110.4(2)
N5 C13 C16 110.5(2)
N6 C13 C10 105.9(2)
N5 C13 C10 112.5(2)
C16 C13 C10 108.9(2)
N6 C14 N7 115.6(2)
N6 C14 C17 110.8(2)
N7 C14 C17 110.8(2)
N6 C14 C11 105.3(2)
N7 C14 C11 105.2(2)
C17 C14 C11 108.6(2)
N7 C15 N5 108.2(2)
N7 C15 C18 110.3(2)
N5 C15 C18 109.7(2)
N7 C15 C12 105.4(2)
N5 C15 C12 113.7(2)
C18 C15 C12 109.5(2)
C13 C16 H16A 109.5
C13 C16 H16B 109.5
H16A C16 H16B 109.5
C13 C16 H16C 109.5
H16A C16 H16C 109.5
H16B C16 H16C 109.5
C14 C17 H17A 109.5
C14 C17 H17B 109.5
H17A C17 H17B 109.5
C14 C17 H17C 109.5
H17A C17 H17C 109.5
H17B C17 H17C 109.5
C15 C18 H18A 109.5
C15 C18 H18B 109.5
H18A C18 H18B 109.5
C15 C18 H18C 109.5
H18A C18 H18C 109.5
H18B C18 H18C 109.5
C20 O10 H10O 104.0
C21 O11 H11O 96.0
O8 C19 O9 125.9(3)
O8 C19 C20 115.3(2)
O9 C19 C20 118.8(2)
O10 C20 C19 114.1(2)
O10 C20 C21 112.1(2)
C19 C20 C21 110.1(2)
O10 C20 H20A 106.7
C19 C20 H20A 106.7
C21 C20 H20A 106.7
O11 C21 C22 109.7(2)
O11 C21 C20 109.3(2)
C22 C21 C20 108.9(2)
O11 C21 H21A 109.6
C22 C21 H21A 109.6
C20 C21 H21A 109.6
O12 C22 O13 126.2(3)
O12 C22 C21 116.3(3)
O13 C22 C21 117.5(3)
H1WA O1W H1WB 105.0
H2WB O2W H2WA 94.6
H3WB O3W H3WA 92.1
H4WB O4W H4WA 102.5

loop_
_geom_bond_atom_site_label_1
_geom_bond_atom_site_label_2
_geom_bond_distance
N1 O1 1.451(3)
N1 C5 1.492(4)
N1 C4 1.498(4)
N2 O2 1.438(3)
N2 C5 1.466(4)
N2 C6 1.482(4)
N3 O3 1.436(3)
N3 C4 1.482(4)
N3 C6 1.490(4)
N4 C2 1.493(4)
N4 C3 1.494(4)
N4 C1 1.496(3)
N4 H4N 0.8993
O1 H1O 0.8958
O2 H2O 0.8924
O3 H3O 0.9149
C1 C4 1.534(4)
C1 H1A 0.9700
C1 H1B 0.9700
C2 C5 1.529(4)
C2 H2A 0.9700
C2 H2B 0.9700
C3 C6 1.528(4)
C3 H3A 0.9700
C3 H3B 0.9700
C4 C7 1.513(4)
C5 C8 1.522(4)
C6 C9 1.512(4)
C7 H7A 0.9600
C7 H7B 0.9600
C7 H7C 0.9600
C8 H8A 0.9600
C8 H8B 0.9600
C8 H8C 0.9600
C9 H9A 0.9600
C9 H9B 0.9600
C9 H9C 0.9600
N5 O5 1.456(3)
N5 C15 1.491(4)
N5 C13 1.502(4)
N6 O6 1.439(3)
N6 C13 1.476(4)
N6 C14 1.481(4)
N7 O7 1.449(3)
N7 C15 1.476(4)
N7 C14 1.485(4)
N8 C11 1.489(4)
N8 C10 1.493(4)
N8 C12 1.495(4)
N8 H8N 0.9520
O5 H5O 0.8887
O6 H6O 0.9100
O7 H7O 0.9101
C10 C13 1.529(4)
C10 H10A 0.9700
C10 H10B 0.9700
C11 C14 1.529(4)
C11 H11A 0.9700
C11 H11B 0.9700
C12 C15 1.535(4)
C12 H12A 0.9700
C12 H12B 0.9700
C13 C16 1.517(4)
C14 C17 1.512(4)
C15 C18 1.530(4)
C16 H16A 0.9600
C16 H16B 0.9600
C16 H16C 0.9600
C17 H17A 0.9600
C17 H17B 0.9600
C17 H17C 0.9600
C18 H18A 0.9600
C18 H18B 0.9600
C18 H18C 0.9600
O8 C19 1.257(3)
O9 C19 1.263(3)
O10 C20 1.396(3)
O10 H10O 0.8830
O11 C21 1.428(3)
O11 H11O 0.8563
O12 C22 1.251(4)
O13 C22 1.258(4)
C19 C20 1.544(4)
C20 C21 1.552(4)
C20 H20A 0.9800
C21 C22 1.538(4)
C21 H21A 0.9800
O1W H1WA 0.8351
O1W H1WB 0.8569
O2W H2WB 0.8400
O2W H2WA 0.8152
O3W H3WB 0.8796
O3W H3WA 0.8889
O4W H4WB 0.8658
O4W H4WA 0.8381

loop_
_geom_hbond_atom_site_label_D
_geom_hbond_atom_site_label_H
_geom_hbond_atom_site_label_A
_geom_hbond_site_symmetry_A
_geom_hbond_distance_DH
_geom_hbond_distance_HA
_geom_hbond_distance_DA
_geom_hbond_angle_DHA
O1W H1WA O1 2_646 0.83 2.05 2.830(3) 156
O1 H1O O8 2_656 0.90 1.77 2.626(3) 158
O1W H1WB O13 1_554 0.86 2.16 3.021(3) 179
O2 H2O O4W 1_455 0.89 1.87 2.694(3) 152
O2W H2WB O9 1_555 0.84 2.15 2.965(3) 163
O3 H3O O9 1_555 0.91 1.80 2.713(3) 173
O2W H2WA O5 1_555 0.82 2.08 2.859(3) 159
N4 H4N O6 1_556 0.90 2.11 2.750(3) 128
N4 H4N O7 1_556 0.90 2.21 2.836(3) 126
N4 H4N N5 1_556 0.90 2.60 3.410(3) 151
O3W H3WB O2W 2_656 0.88 1.90 2.770(3) 169
O5 H5O O12 1_554 0.89 1.80 2.688(3) 174
O3W H3WA O13 2_657 0.89 1.88 2.758(3) 169
O6 H6O O3W 1_454 0.91 1.84 2.685(3) 153
O4W H4WB O1W 1_555 0.87 1.91 2.775(3) 176
O7 H7O O13 2_656 0.91 1.76 2.672(3) 175
O4W H4WA O9 1_555 0.84 1.97 2.798(3) 168
N8 H8N O2 1_555 0.95 2.11 2.807(3) 129
N8 H8N O3 1_555 0.95 2.17 2.845(3) 127
N8 H8N N1 1_555 0.95 2.46 3.281(3) 144
O10 H10O N3 1_555 0.88 2.05 2.857(3) 151
O11 H11O O12 1_555 0.86 1.95 2.624(3) 134

loop_
_geom_torsion_atom_site_label_1
_geom_torsion_atom_site_label_2
_geom_torsion_atom_site_label_3
_geom_torsion_atom_site_label_4
_geom_torsion
C2 N4 C1 C4 -60.4(3)
C3 N4 C1 C4 60.4(3)
C3 N4 C2 C5 -59.6(3)
C1 N4 C2 C5 61.1(3)
C2 N4 C3 C6 60.2(3)
C1 N4 C3 C6 -60.7(3)
O3 N3 C4 N1 67.7(3)
C6 N3 C4 N1 -54.1(3)
O3 N3 C4 C7 -53.0(3)
C6 N3 C4 C7 -174.8(2)
O3 N3 C4 C1 -172.0(2)
C6 N3 C4 C1 66.2(3)
O1 N1 C4 N3 178.5(2)
C5 N1 C4 N3 63.3(3)
O1 N1 C4 C7 -60.1(3)
C5 N1 C4 C7 -175.2(2)
O1 N1 C4 C1 62.7(3)
C5 N1 C4 C1 -52.5(3)
N4 C1 C4 N3 -61.2(3)
N4 C1 C4 N1 56.3(3)
N4 C1 C4 C7 179.0(2)
O2 N2 C5 N1 -65.1(3)
C6 N2 C5 N1 54.7(3)
O2 N2 C5 C8 56.7(3)
C6 N2 C5 C8 176.5(2)
O2 N2 C5 C2 174.4(2)
C6 N2 C5 C2 -65.8(3)
O1 N1 C5 N2 -178.9(2)
C4 N1 C5 N2 -63.5(3)
O1 N1 C5 C8 59.2(3)
C4 N1 C5 C8 174.6(2)
O1 N1 C5 C2 -62.5(3)
C4 N1 C5 C2 52.9(3)
N4 C2 C5 N2 60.4(3)
N4 C2 C5 N1 -57.5(3)
N4 C2 C5 C8 179.6(2)
O2 N2 C6 N3 68.8(3)
C5 N2 C6 N3 -49.6(3)
O2 N2 C6 C9 -58.2(3)
C5 N2 C6 C9 -176.6(2)
O2 N2 C6 C3 -175.5(2)
C5 N2 C6 C3 66.1(3)
O3 N3 C6 N2 -72.3(3)
C4 N3 C6 N2 49.3(3)
O3 N3 C6 C9 54.0(3)
C4 N3 C6 C9 175.6(2)
O3 N3 C6 C3 171.9(2)
C4 N3 C6 C3 -66.5(3)
N4 C3 C6 N2 -61.0(3)
N4 C3 C6 N3 61.5(3)
N4 C3 C6 C9 -179.0(2)
C11 N8 C10 C13 58.9(3)
C12 N8 C10 C13 -61.8(3)
C10 N8 C11 C14 -59.6(3)
C12 N8 C11 C14 61.1(3)
C11 N8 C12 C15 -60.8(3)
C10 N8 C12 C15 60.4(3)
O6 N6 C13 N5 64.9(3)
C14 N6 C13 N5 -54.6(3)
O6 N6 C13 C16 -56.4(3)
C14 N6 C13 C16 -175.9(2)
O6 N6 C13 C10 -174.1(2)
C14 N6 C13 C10 66.4(3)
O5 N5 C13 N6 179.8(2)
C15 N5 C13 N6 64.2(3)
O5 N5 C13 C16 -59.0(3)
C15 N5 C13 C16 -174.6(2)
O5 N5 C13 C10 62.9(3)
C15 N5 C13 C10 -52.6(3)
N8 C10 C13 N6 -60.2(3)
N8 C10 C13 N5 58.2(3)
N8 C10 C13 C16 -178.9(2)
O6 N6 C14 N7 -68.9(3)
C13 N6 C14 N7 48.9(3)
O6 N6 C14 C17 58.3(3)
C13 N6 C14 C17 176.1(2)
O6 N6 C14 C11 175.5(2)
C13 N6 C14 C11 -66.6(3)
O7 N7 C14 N6 71.3(3)
C15 N7 C14 N6 -49.4(3)
O7 N7 C14 C17 -55.9(3)
C15 N7 C14 C17 -176.6(2)
O7 N7 C14 C11 -173.1(2)
C15 N7 C14 C11 66.2(3)
N8 C11 C14 N6 61.1(3)
N8 C11 C14 N7 -61.4(3)
N8 C11 C14 C17 179.9(2)
O7 N7 C15 N5 -65.3(3)
C14 N7 C15 N5 55.5(3)
O7 N7 C15 C18 54.7(3)
C14 N7 C15 C18 175.5(2)
O7 N7 C15 C12 172.8(2)
C14 N7 C15 C12 -66.4(3)
O5 N5 C15 N7 -179.6(2)
C13 N5 C15 N7 -64.5(3)
O5 N5 C15 C18 60.1(3)
C13 N5 C15 C18 175.2(2)
O5 N5 C15 C12 -62.9(3)
C13 N5 C15 C12 52.2(3)
N8 C12 C15 N7 61.6(3)
N8 C12 C15 N5 -56.7(3)
N8 C12 C15 C18 -179.8(2)
O8 C19 C20 O10 -161.0(2)
O9 C19 C20 O10 20.8(4)
O8 C19 C20 C21 72.0(3)
O9 C19 C20 C21 -106.3(3)
O10 C20 C21 O11 -73.3(3)
C19 C20 C21 O11 54.8(3)
O10 C20 C21 C22 46.5(3)
C19 C20 C21 C22 174.7(3)
O11 C21 C22 O12 21.6(3)
C20 C21 C22 O12 -98.0(3)
O11 C21 C22 O13 -156.6(2)
C20 C21 C22 O13 83.8(3)
